data_2012200
loop_
_publ_author_name
'Brunskill, Andrew P. J.'
'Lalancette, Roger A.'
'Thompson, Hugh W.'

_publ_section_title
;
 (--)-Dioxosantadienic acid: hydrogen-bonding patterns in a bicyclic
 sesquiterpenoid keto acid and its monohydrate
;
_journal_issue 9
_journal_name_full 'Acta Crystallographica Section C'
_journal_page_first 1075
_journal_page_last 1078
_journal_paper_doi 10.1107/S0108270101009441
_journal_volume 57
_journal_year 2001
_chemical_formula_moiety 'C15 H18 O4 , H2 O'
_chemical_formula_sum 'C15 H20 O5'
_chemical_formula_weight 280.31
_chemical_melting_point 378
_chemical_name_common '(-)-dioxosantadienic acid monohydrate'
_chemical_name_systematic
;
(-)-2-(1,2,3,4,6,8a-hexahydro-5,8a-dimethyl-4,6-dioxo-3-naphthyl)propionic
acid monohydrate
;
_space_group_IT_number 4
_symmetry_cell_setting monoclinic
_symmetry_space_group_name_Hall 'P 2yb'
_symmetry_space_group_name_H-M 'P 1 21 1'
_audit_creation_method SHELXL97
_cell_angle_alpha 90
_cell_angle_beta 100.13(2)
_cell_angle_gamma 90
_cell_formula_units_Z 4
_cell_length_a 8.7200(10)
_cell_length_b 18.170(3)
_cell_length_c 9.589(2)
_cell_measurement_reflns_used 20
_cell_measurement_temperature 248(2)
_cell_measurement_theta_max 14.3
_cell_measurement_theta_min 2.2
_cell_volume 1495.6(4)
_computing_cell_refinement XSCANS
_computing_data_collection 'XSCANS (Siemens, 1996)'
_computing_data_reduction XSCANS
_computing_molecular_graphics SHELXTL
_computing_publication_material SHELXTL
_computing_structure_refinement SHELXTL
_computing_structure_solution 'SHELXTL (Sheldrick, 1997)'
_diffrn_ambient_temperature 248(2)
_diffrn_measured_fraction_theta_full 1.000
_diffrn_measured_fraction_theta_max 1.000
_diffrn_measurement_device_type 'Siemens P4'
_diffrn_measurement_method '2\q/\q scans'
_diffrn_radiation_monochromator graphite
_diffrn_radiation_source 'fine-focus sealed tube'
_diffrn_radiation_type MoK\a
_diffrn_radiation_wavelength .71073
_diffrn_reflns_av_R_equivalents .055
_diffrn_reflns_av_sigmaI/netI .073
_diffrn_reflns_limit_h_max 10
_diffrn_reflns_limit_h_min -10
_diffrn_reflns_limit_k_max 21
_diffrn_reflns_limit_k_min -21
_diffrn_reflns_limit_l_max 11
_diffrn_reflns_limit_l_min -11
_diffrn_reflns_number 5800
_diffrn_reflns_theta_full 25.00
_diffrn_reflns_theta_max 25.00
_diffrn_reflns_theta_min 2.16
_diffrn_standards_decay_% 'variation < 1.5'
_diffrn_standards_interval_count 97
_diffrn_standards_number 3
_exptl_absorpt_coefficient_mu .093
_exptl_absorpt_correction_type none
_exptl_crystal_colour colourless
_exptl_crystal_density_diffrn 1.245
_exptl_crystal_density_method 'not measured'
_exptl_crystal_description plate
_exptl_crystal_F_000 600
_exptl_crystal_size_max .4
_exptl_crystal_size_mid .3
_exptl_crystal_size_min .2
_refine_diff_density_max .29
_refine_diff_density_min -.27
_refine_ls_extinction_coef none
_refine_ls_extinction_method none
_refine_ls_goodness_of_fit_ref 1.05
_refine_ls_hydrogen_treatment mixed
_refine_ls_matrix_type full
_refine_ls_number_parameters 372
_refine_ls_number_reflns 2725
_refine_ls_number_restraints 5
_refine_ls_restrained_S_all 1.05
_refine_ls_R_factor_all .088
_refine_ls_R_factor_gt .052
_refine_ls_shift/su_max .02
_refine_ls_shift/su_mean .00
_refine_ls_structure_factor_coef Fsqd
_refine_ls_weighting_details 'calc w = 1/[\s^2^(Fo^2^)+(0.0291P)^2^+0.2925P] where P=(Fo^2^+2Fc^2^)/3'
_refine_ls_weighting_scheme calc
_refine_ls_wR_factor_ref .103
_reflns_number_gt 1932
_reflns_number_total 2725
_reflns_threshold_expression I>2\s(I)
_cod_data_source_file fg1635.cif
_cod_data_source_block II
_cod_depositor_comments
;
The following automatic conversions were performed:
'_geom_bond_publ_flag' value 'Y' changed to 'y' according to
'/home/saulius/struct/CIF-dictionaries/cif_core.dic' dictionary named
'cif_core.dic' version 2.4.1 from 2010-06-29 (4 times).

Automatic conversion script
Id: cif_fix_enum 1527 2010-12-29 10:47:43Z saulius 

The following automatic conversions were performed:

'_geom_bond_publ_flag' value 'Y' changed to 'y' according to
/home/saulius/struct/CIF-dictionaries/cif_core.dic dictionary named
'cif_core.dic' version 2.4.1 from 2010-06-29 (4
times).

'_geom_angle_publ_flag' value 'Y' changed to 'y' according
to /home/saulius/struct/CIF-dictionaries/cif_core.dic dictionary
named 'cif_core.dic' version 2.4.1 from 2010-06-29 (4 times).

Automatic conversion script
Id: cif_fix_values 1715 2011-07-08 13:25:40Z adriana 
;
_cod_original_sg_symbol_H-M 'P 21'
_cod_database_code 2012200
_cod_database_fobs_code 2012200

loop_
_symmetry_equiv_pos_as_xyz
'x, y, z'
'-x, y+1/2, -z'

loop_
_atom_site_label
_atom_site_fract_x
_atom_site_fract_y
_atom_site_fract_z
_atom_site_U_iso_or_equiv
_atom_site_adp_type
_atom_site_calc_flag
_atom_site_refinement_flags
_atom_site_occupancy
_atom_site_disorder_assembly
_atom_site_disorder_group
_atom_site_type_symbol
O1 .7849(4) .37401(19) .1651(3) .0456(9) Uani d . 1 . . O
O2 .5164(5) .2379(2) .5464(4) .0647(11) Uani d . 1 . . O
O3 .8529(5) .5388(2) .2780(4) .0647(12) Uani d . 1 . . O
O4 .9098(4) .5363(2) .0610(4) .0566(11) Uani d . 1 . . O
O5 .5996(6) .5984(2) .3871(5) .113(2) Uani d D 1 . . O
C1 .8648(5) .3599(3) .2800(5) .0321(11) Uani d . 1 . . C
C2 1.0110(5) .4011(2) .3375(5) .0308(11) Uani d . 1 . . C
C3 1.1424(5) .3474(3) .3928(5) .0369(12) Uani d . 1 . . C
C4 1.0929(6) .2859(3) .4863(5) .0421(13) Uani d . 1 . . C
C4A .9461(6) .2435(3) .4132(5) .0369(12) Uani d . 1 . . C
C5 .9020(7) .1873(3) .5128(5) .0560(15) Uani d . 1 . . C
C6 .7659(8) .1864(3) .5542(6) .0595(16) Uani d . 1 . . C
C7 .6458(7) .2404(3) .5093(5) .0515(15) Uani d . 1 . . C
C8 .6828(5) .3007(3) .4170(5) .0398(12) Uani d . 1 . . C
C8A .8203(5) .3002(3) .3717(4) .0317(11) Uani d . 1 . . C
C9 1.0537(5) .4571(2) .2307(5) .0318(11) Uani d . 1 . . C
C10 .9257(6) .5134(3) .1926(5) .0398(12) Uani d . 1 . . C
C11 1.2033(6) .4978(3) .2868(6) .0522(15) Uani d . 1 . . C
C12 .5621(6) .3602(3) .3823(6) .0544(15) Uani d . 1 . . C
C13 .9829(7) .2028(3) .2810(5) .0563(16) Uani d . 1 . . C
O1' .2954(4) .30355(19) 1.0949(3) .0461(9) Uani d . 1 . . O
O2' -.1393(4) .4348(2) .7202(4) .0657(11) Uani d . 1 . . O
O3' .3080(4) .14375(19) .9993(4) .0540(10) Uani d . 1 . . O
O4' .4751(4) .1499(2) 1.2045(4) .0510(10) Uani d . 1 . . O
O5' .6715(5) .5586(2) .6627(3) .0875(15) Uani d D 1 . . O
C1' .3207(5) .3170(2) .9773(5) .0328(11) Uani d . 1 . . C
C2' .4411(5) .2762(2) .9114(5) .0317(11) Uani d . 1 . . C
C3' .5461(5) .3317(3) .8511(5) .0362(12) Uani d . 1 . . C
C4' .4540(5) .3915(3) .7612(5) .0405(12) Uani d . 1 . . C
C4A' .3414(6) .4329(3) .8417(5) .0394(12) Uani d . 1 . . C
C5' .2531(6) .4898(3) .7465(5) .0478(13) Uani d . 1 . . C
C6' .1002(7) .4909(3) .7093(6) .0538(15) Uani d . 1 . . C
C7' .0030(6) .4341(3) .7567(5) .0424(13) Uani d . 1 . . C
C8' .0815(5) .3749(3) .8480(5) .0348(11) Uani d . 1 . . C
C8A' .2358(5) .3767(2) .8881(4) .0309(11) Uani d . 1 . . C
C9' .5320(5) .2220(3) 1.0160(5) .0359(12) Uani d . 1 . . C
C10' .4244(6) .1692(3) 1.0717(5) .0372(12) Uani d . 1 . . C
C11' .6498(6) .1761(3) .9502(6) .0503(14) Uani d . 1 . . C
C12' -.0232(6) .3155(3) .8852(5) .0498(14) Uani d . 1 . . C
C13' .4354(6) .4731(3) .9717(5) .0502(15) Uani d . 1 . . C
H4 .842(7) .577(3) .048(6) .080 Uiso d . 1 . . H
HW1 .6761 .5860 .3517 .080 Uiso d D 1 . . H
HW2 .5564 .6396 .3838 .080 Uiso d D 1 . . H
H2 .9899 .4295 .4201 .037 Uiso calc R 1 . . H
H3A 1.2293 .3749 .4478 .044 Uiso calc R 1 . . H
H3B 1.1797 .3250 .3120 .044 Uiso calc R 1 . . H
H4A 1.0718 .3076 .5746 .051 Uiso calc R 1 . . H
H4B 1.1792 .2511 .5109 .051 Uiso calc R 1 . . H
H5 .9752 .1508 .5477 .067 Uiso calc R 1 . . H
H6 .7458 .1488 .6158 .071 Uiso calc R 1 . . H
H9 1.0670 .4305 .1435 .020(10) Uiso calc R 1 . . H
H11A 1.2904 .4640 .2954 .078 Uiso calc R 1 . . H
H11B 1.1975 .5184 .3791 .078 Uiso calc R 1 . . H
H11C 1.2177 .5372 .2220 .078 Uiso calc R 1 . . H
H12A .5403 .3816 .4694 .082 Uiso calc R 1 . . H
H12B .4673 .3393 .3289 .082 Uiso calc R 1 . . H
H12C .6009 .3981 .3263 .082 Uiso calc R 1 . . H
H13A 1.0100 .2384 .2141 .085 Uiso calc R 1 . . H
H13B .8920 .1751 .2370 .085 Uiso calc R 1 . . H
H13C 1.0695 .1694 .3093 .085 Uiso calc R 1 . . H
H4' .429(7) .117(4) 1.239(6) .080 Uiso d . 1 . . H
HW3 .7319 .5231 .6806 .080 Uiso d D 1 . . H
HW4 .6636 .5698 .5776 .080 Uiso d D 1 . . H
H2' .3847 .2473 .8308 .038 Uiso calc R 1 . . H
H3'A .6165 .3549 .9298 .043 Uiso calc R 1 . . H
H3'B .6101 .3052 .7932 .043 Uiso calc R 1 . . H
H4'A .3941 .3691 .6758 .049 Uiso calc R 1 . . H
H4'B .5269 .4268 .7315 .049 Uiso calc R 1 . . H
H5' .3104 .5270 .7111 .057 Uiso calc R 1 . . H
H6' .0529 .5290 .6509 .065 Uiso calc R 1 . . H
H9A .5898 .2502 1.0969 .043 Uiso calc R 1 . . H
H11D .7042 .1426 1.0208 .075 Uiso calc R 1 . . H
H11E .7244 .2087 .9179 .075 Uiso calc R 1 . . H
H11F .5950 .1481 .8706 .075 Uiso calc R 1 . . H
H12D .0383 .2793 .9451 .075 Uiso calc R 1 . . H
H12E -.0759 .2919 .7993 .075 Uiso calc R 1 . . H
H12F -.0998 .3367 .9355 .075 Uiso calc R 1 . . H
H13D .3643 .4991 1.0217 .075 Uiso calc R 1 . . H
H13E .5063 .5080 .9403 .075 Uiso calc R 1 . . H
H13F .4944 .4374 1.0347 .075 Uiso calc R 1 . . H

loop_
_atom_site_aniso_label
_atom_site_aniso_U_11
_atom_site_aniso_U_22
_atom_site_aniso_U_33
_atom_site_aniso_U_12
_atom_site_aniso_U_13
_atom_site_aniso_U_23
O1 .0360(18) .059(2) .0395(19) -.0042(19) -.0008(16) .0098(19)
O2 .073(3) .067(3) .064(3) -.022(2) .038(2) -.008(2)
O3 .078(3) .063(3) .060(2) .033(2) .033(2) .011(2)
O4 .067(3) .056(3) .050(2) .026(2) .019(2) .015(2)
O5 .146(5) .115(4) .093(3) .082(4) .066(3) .024(3)
C1 .028(2) .038(3) .031(3) .009(2) .006(2) -.001(2)
C2 .030(3) .030(3) .034(3) -.002(2) .008(2) -.001(2)
C3 .028(3) .045(3) .036(3) .007(2) .000(2) .001(2)
C4 .043(3) .043(3) .038(3) .011(3) .000(2) .008(2)
C4A .044(3) .035(3) .031(2) .004(3) .006(2) .003(2)
C5 .073(4) .041(3) .054(4) .003(3) .013(3) .005(3)
C6 .090(5) .041(3) .050(3) -.003(4) .019(3) .010(3)
C7 .057(4) .058(4) .043(3) -.023(3) .018(3) -.010(3)
C8 .042(3) .047(3) .033(3) -.017(3) .015(2) -.002(2)
C8A .035(3) .029(3) .029(2) -.009(2) .001(2) -.003(2)
C9 .030(2) .032(3) .036(3) .001(2) .013(2) -.005(2)
C10 .048(3) .035(3) .039(3) .001(2) .014(3) .001(2)
C11 .043(3) .041(3) .074(4) -.007(3) .013(3) .004(3)
C12 .031(3) .079(4) .055(3) .009(3) .011(2) .006(3)
C13 .074(4) .043(3) .054(3) .010(3) .014(3) -.006(3)
O1' .055(2) .051(2) .0364(19) .0061(19) .0198(17) .0072(17)
O2' .045(2) .066(3) .081(3) .017(2) -.003(2) .000(2)
O3' .057(2) .041(2) .061(2) -.0157(19) .002(2) -.0012(18)
O4' .056(2) .050(2) .045(2) -.0085(19) .0049(18) .0088(18)
O5' .131(4) .072(3) .068(3) .054(3) .038(3) .008(2)
C1' .030(3) .028(3) .040(3) -.011(2) .005(2) -.004(2)
C2' .033(3) .033(3) .029(2) .002(2) .006(2) -.005(2)
C3' .029(3) .051(3) .031(3) -.005(2) .010(2) .002(2)
C4' .043(3) .047(3) .032(3) -.007(3) .010(2) .010(2)
C4A' .047(3) .034(3) .036(3) -.003(3) .003(2) .001(2)
C5' .062(4) .030(3) .052(3) .002(3) .013(3) .009(3)
C6' .063(4) .037(3) .059(4) .015(3) .005(3) .012(3)
C7' .049(3) .039(3) .040(3) .010(3) .010(3) -.008(3)
C8' .038(3) .032(3) .035(2) .005(2) .008(2) -.004(2)
C8A' .038(3) .024(3) .032(2) .003(2) .008(2) -.004(2)
C9' .034(3) .034(3) .039(3) -.006(2) .005(2) -.002(2)
C10' .042(3) .030(3) .037(3) .004(2) .000(2) -.006(2)
C11' .042(3) .043(3) .067(3) .006(3) .014(3) .002(3)
C12' .035(3) .068(4) .048(3) .004(3) .012(2) .001(3)
C13' .061(4) .034(3) .055(4) -.011(3) .009(3) -.005(3)

loop_
_atom_type_symbol
_atom_type_description
_atom_type_scat_dispersion_real
_atom_type_scat_dispersion_imag
_atom_type_scat_source
C C .0033 .0016 'International Tables Vol C Tables 4.2.6.8 and 6.1.1.4'
H H .0000 .0000 'International Tables Vol C Tables 4.2.6.8 and 6.1.1.4'
O O .0106 .0060 'International Tables Vol C Tables 4.2.6.8 and 6.1.1.4'

loop_
_geom_angle_atom_site_label_1
_geom_angle_atom_site_label_2
_geom_angle_atom_site_label_3
_geom_angle
_geom_angle_publ_flag
O1 C1 C8A 121.2(4) ?
O1 C1 C2 122.7(4) ?
C8A C1 C2 116.1(4) ?
C1 C2 C3 110.3(4) ?
C1 C2 C9 112.1(4) ?
C3 C2 C9 113.5(4) ?
C2 C3 C4 113.2(4) ?
C3 C4 C4A 113.0(4) ?
C5 C4A C8A 112.3(4) ?
C5 C4A C13 108.1(4) ?
C8A C4A C13 110.9(4) ?
C5 C4A C4 109.6(4) ?
C8A C4A C4 106.5(4) ?
C13 C4A C4 109.5(4) ?
C6 C5 C4A 123.3(6) ?
C5 C6 C7 123.1(5) ?
O2 C7 C6 122.5(5) ?
O2 C7 C8 120.2(5) ?
C6 C7 C8 117.3(5) ?
C8A C8 C7 119.3(5) ?
C8A C8 C12 124.2(5) ?
C7 C8 C12 116.5(4) ?
C8 C8A C1 121.7(4) ?
C8 C8A C4A 124.6(4) ?
C1 C8A C4A 113.6(4) ?
C10 C9 C11 108.0(4) ?
C10 C9 C2 110.8(4) ?
C11 C9 C2 112.5(4) ?
O3 C10 O4 123.3(5) ?
O3 C10 C9 123.2(5) y
O4 C10 C9 113.3(4) y
O1' C1' C8A' 121.8(4) ?
O1' C1' C2' 122.9(4) ?
C8A' C1' C2' 115.3(4) ?
C1' C2' C9' 111.1(4) ?
C1' C2' C3' 109.8(4) ?
C9' C2' C3' 113.3(4) ?
C4' C3' C2' 112.9(4) ?
C3' C4' C4A' 112.5(4) ?
C8A' C4A' C5' 112.0(4) ?
C8A' C4A' C4' 107.2(4) ?
C5' C4A' C4' 109.6(4) ?
C8A' C4A' C13' 110.4(4) ?
C5' C4A' C13' 107.9(4) ?
C4' C4A' C13' 109.8(4) ?
C6' C5' C4A' 124.2(5) ?
C5' C6' C7' 121.4(5) ?
O2' C7' C6' 121.1(5) ?
O2' C7' C8' 121.1(5) ?
C6' C7' C8' 117.8(4) ?
C8A' C8' C7' 119.5(5) ?
C8A' C8' C12' 125.2(5) ?
C7' C8' C12' 115.3(4) ?
C8' C8A' C4A' 125.1(4) ?
C8' C8A' C1' 121.3(4) ?
C4A' C8A' C1' 113.4(4) ?
C10' C9' C2' 111.2(4) ?
C10' C9' C11' 107.6(4) ?
C2' C9' C11' 112.8(4) ?
O3' C10' O4' 123.7(5) ?
O3' C10' C9' 123.3(4) y
O4' C10' C9' 112.9(4) y
C10 O4 H4 109(4) ?
HW1 O5 HW2 127.9 ?
C1 C2 H2 106.8 ?
C3 C2 H2 106.8 ?
C9 C2 H2 106.8 ?
C2 C3 H3A 108.9 ?
C4 C3 H3A 108.9 ?
C2 C3 H3B 108.9 ?
C4 C3 H3B 108.9 ?
H3A C3 H3B 107.7 ?
C3 C4 H4A 109.0 ?
C4A C4 H4A 109.0 ?
C3 C4 H4B 109.0 ?
C4A C4 H4B 109.0 ?
H4A C4 H4B 107.8 ?
C6 C5 H5 118.4 ?
C4A C5 H5 118.4 ?
C5 C6 H6 118.4 ?
C7 C6 H6 118.4 ?
C10 C9 H9 108.5 ?
C11 C9 H9 108.5 ?
C2 C9 H9 108.5 ?
C9 C11 H11A 109.5 ?
C9 C11 H11B 109.5 ?
H11A C11 H11B 109.5 ?
C9 C11 H11C 109.5 ?
H11A C11 H11C 109.5 ?
H11B C11 H11C 109.5 ?
C8 C12 H12A 109.5 ?
C8 C12 H12B 109.5 ?
H12A C12 H12B 109.5 ?
C8 C12 H12C 109.5 ?
H12A C12 H12C 109.5 ?
H12B C12 H12C 109.5 ?
C4A C13 H13A 109.5 ?
C4A C13 H13B 109.5 ?
H13A C13 H13B 109.5 ?
C4A C13 H13C 109.5 ?
H13A C13 H13C 109.5 ?
H13B C13 H13C 109.5 ?
C10' O4' H4' 119(4) ?
HW3 O5' HW4 109.4 ?
C1' C2' H2' 107.5 ?
C9' C2' H2' 107.5 ?
C3' C2' H2' 107.5 ?
C4' C3' H3'A 109.0 ?
C2' C3' H3'A 109.0 ?
C4' C3' H3'B 109.0 ?
C2' C3' H3'B 109.0 ?
H3'A C3' H3'B 107.8 ?
C3' C4' H4'A 109.1 ?
C4A' C4' H4'A 109.1 ?
C3' C4' H4'B 109.1 ?
C4A' C4' H4'B 109.1 ?
H4'A C4' H4'B 107.8 ?
C6' C5' H5' 117.9 ?
C4A' C5' H5' 117.9 ?
C5' C6' H6' 119.3 ?
C7' C6' H6' 119.3 ?
C10' C9' H9A 108.4 ?
C2' C9' H9A 108.4 ?
C11' C9' H9A 108.4 ?
C9' C11' H11D 109.5 ?
C9' C11' H11E 109.5 ?
H11D C11' H11E 109.5 ?
C9' C11' H11F 109.5 ?
H11D C11' H11F 109.5 ?
H11E C11' H11F 109.5 ?
C8' C12' H12D 109.5 ?
C8' C12' H12E 109.5 ?
H12D C12' H12E 109.5 ?
C8' C12' H12F 109.5 ?
H12D C12' H12F 109.5 ?
H12E C12' H12F 109.5 ?
C4A' C13' H13D 109.5 ?
C4A' C13' H13E 109.5 ?
H13D C13' H13E 109.5 ?
C4A' C13' H13F 109.5 ?
H13D C13' H13F 109.5 ?
H13E C13' H13F 109.5 ?

loop_
_geom_bond_atom_site_label_1
_geom_bond_atom_site_label_2
_geom_bond_site_symmetry_2
_geom_bond_distance
_geom_bond_publ_flag
O1 C1 . 1.222(5) ?
O2 C7 . 1.242(6) ?
O3 C10 . 1.212(5) y
O4 C10 . 1.313(6) y
C1 C8A . 1.490(6) ?
C1 C2 . 1.498(6) ?
C2 C3 . 1.527(6) ?
C2 C9 . 1.535(6) ?
C3 C4 . 1.542(7) ?
C4 C4A . 1.552(6) ?
C4A C5 . 1.494(7) ?
C4A C8A . 1.507(6) ?
C4A C13 . 1.548(6) ?
C5 C6 . 1.316(8) ?
C6 C7 . 1.444(8) ?
C7 C8 . 1.479(7) ?
C8 C8A . 1.345(6) ?
C8 C12 . 1.505(7) ?
C9 C10 . 1.511(6) ?
C9 C11 . 1.513(6) ?
O1' C1' . 1.212(5) ?
O2' C7' . 1.228(6) ?
O3' C10' . 1.216(5) y
O4' C10' . 1.320(6) y
C1' C8A' . 1.494(6) ?
C1' C2' . 1.511(6) ?
C2' C9' . 1.525(6) ?
C2' C3' . 1.541(6) ?
C3' C4' . 1.524(6) ?
C4' C4A' . 1.546(6) ?
C4A' C8A' . 1.494(6) ?
C4A' C5' . 1.499(6) ?
C4A' C13' . 1.550(6) ?
C5' C6' . 1.318(7) ?
C6' C7' . 1.458(7) ?
C7' C8' . 1.476(7) ?
C8' C8A' . 1.333(6) ?
C8' C12' . 1.498(7) ?
C9' C10' . 1.504(7) ?
C9' C11' . 1.542(7) ?
O4 H4 . .94(6) ?
O5 HW1 . .8307 ?
O5 HW2 . .8373 ?
C2 H2 . .9900 ?
C3 H3A . .9800 ?
C3 H3B . .9800 ?
C4 H4A . .9800 ?
C4 H4B . .9800 ?
C5 H5 . .9400 ?
C6 H6 . .9400 ?
C9 H9 . .9900 ?
C11 H11A . .9700 ?
C11 H11B . .9700 ?
C11 H11C . .9700 ?
C12 H12A . .9700 ?
C12 H12B . .9700 ?
C12 H12C . .9700 ?
C13 H13A . .9700 ?
C13 H13B . .9700 ?
C13 H13C . .9700 ?
O4' H4' . .82(6) ?
O5' HW3 . .8314 ?
O5' HW4 . .8318 ?
C2' H2' . .9900 ?
C3' H3'A . .9800 ?
C3' H3'B . .9800 ?
C4' H4'A . .9800 ?
C4' H4'B . .9800 ?
C5' H5' . .9400 ?
C6' H6' . .9400 ?
C9' H9A . .9900 ?
C11' H11D . .9700 ?
C11' H11E . .9700 ?
C11' H11F . .9700 ?
C12' H12D . .9700 ?
C12' H12E . .9700 ?
C12' H12F . .9700 ?
C13' H13D . .9700 ?
C13' H13E . .9700 ?
C13' H13F . .9700 ?

loop_
_geom_torsion_atom_site_label_1
_geom_torsion_atom_site_label_2
_geom_torsion_atom_site_label_3
_geom_torsion_atom_site_label_4
_geom_torsion
O1 C1 C2 C3 -132.5(4)
C8A C1 C2 C3 47.9(5)
O1 C1 C2 C9 -4.9(6)
C8A C1 C2 C9 175.5(4)
C1 C2 C3 C4 -46.5(5)
C9 C2 C3 C4 -173.4(4)
C2 C3 C4 C4A 53.6(5)
C3 C4 C4A C5 -177.6(4)
C3 C4 C4A C8A -55.9(5)
C3 C4 C4A C13 64.0(5)
C8A C4A C5 C6 2.6(7)
C13 C4A C5 C6 -120.0(6)
C4 C4A C5 C6 120.7(6)
C4A C5 C6 C7 -1.1(9)
C5 C6 C7 O2 178.2(6)
C5 C6 C7 C8 -2.4(8)
O2 C7 C8 C8A -176.4(5)
C6 C7 C8 C8A 4.2(7)
O2 C7 C8 C12 4.9(7)
C6 C7 C8 C12 -174.5(5)
C7 C8 C8A C1 -179.2(4)
C12 C8 C8A C1 -.5(7)
C7 C8 C8A C4A -2.7(7)
C12 C8 C8A C4A 175.9(4)
O1 C1 C8A C8 -58.4(6)
C2 C1 C8A C8 121.2(5)
O1 C1 C8A C4A 124.8(4)
C2 C1 C8A C4A -55.6(5)
C5 C4A C8A C8 -.6(6)
C13 C4A C8A C8 120.4(5)
C4 C4A C8A C8 -120.5(5)
C5 C4A C8A C1 176.1(4)
C13 C4A C8A C1 -62.8(5)
C4 C4A C8A C1 56.2(5)
C1 C2 C9 C10 60.3(5)
C3 C2 C9 C10 -173.8(4)
C1 C2 C9 C11 -178.8(4)
C3 C2 C9 C11 -52.9(5)
C11 C9 C10 O3 -84.7(6)
C2 C9 C10 O3 38.9(6)
C11 C9 C10 O4 90.2(5)
C2 C9 C10 O4 -146.2(4)
O1' C1' C2' C9' -4.6(6)
C8A' C1' C2' C9' 174.3(4)
O1' C1' C2' C3' -130.7(4)
C8A' C1' C2' C3' 48.2(5)
C1' C2' C3' C4' -48.0(5)
C9' C2' C3' C4' -172.8(4)
C2' C3' C4' C4A' 54.9(5)
C3' C4' C4A' C8A' -57.3(5)
C3' C4' C4A' C5' -179.1(4)
C3' C4' C4A' C13' 62.6(5)
C8A' C4A' C5' C6' .8(7)
C4' C4A' C5' C6' 119.6(6)
C13' C4A' C5' C6' -120.9(6)
C4A' C5' C6' C7' -1.5(8)
C5' C6' C7' O2' -179.0(5)
C5' C6' C7' C8' -.1(8)
O2' C7' C8' C8A' -178.5(5)
C6' C7' C8' C8A' 2.6(6)
O2' C7' C8' C12' 2.9(7)
C6' C7' C8' C12' -176.0(4)
C7' C8' C8A' C4A' -3.5(7)
C12' C8' C8A' C4A' 175.0(4)
C7' C8' C8A' C1' -178.4(4)
C12' C8' C8A' C1' .1(7)
C5' C4A' C8A' C8' 1.8(6)
C4' C4A' C8A' C8' -118.4(5)
C13' C4A' C8A' C8' 122.1(5)
C5' C4A' C8A' C1' 177.1(4)
C4' C4A' C8A' C1' 56.9(5)
C13' C4A' C8A' C1' -62.7(5)
O1' C1' C8A' C8' -61.2(6)
C2' C1' C8A' C8' 119.9(5)
O1' C1' C8A' C4A' 123.3(5)
C2' C1' C8A' C4A' -55.5(5)
C1' C2' C9' C10' 55.8(5)
C3' C2' C9' C10' 180.0(4)
C1' C2' C9' C11' 176.8(4)
C3' C2' C9' C11' -59.1(5)
C2' C9' C10' O3' 37.9(6)
C11' C9' C10' O3' -86.0(6)
C2' C9' C10' O4' -146.1(4)
C11' C9' C10' O4' 90.0(5)

loop_
_cod_related_entry_id
_cod_related_entry_database
_cod_related_entry_code
1 ChemSpider 26231154
